data_1526154
loop_
_publ_author_name
'Obbade, S.'
'Drache, M.'
'Suard, E.'
'Conflant, P.'

_publ_section_title
;
 Ab initio determination of Bi4.86 La1.14 O9 monoclinic structure from
 powder neutron diffraction data. Characterization of the related solid
 solution
;
_journal_name_full 'Journal of Solid State Chemistry'
_journal_page_first 10
_journal_page_last 19
_journal_volume 162
_journal_year 2001
_chemical_formula_sum 'Bi4.86 La1.14 O9'
_chemical_name_systematic 'Bi4 (Bi0.86 La1.14) O9'
_space_group_IT_number 13
_symmetry_space_group_name_Hall '-P 2yc'
_symmetry_space_group_name_H-M 'P 1 2/c 1'
_cell_angle_alpha 90
_cell_angle_beta 104.7
_cell_angle_gamma 90
_cell_formula_units_Z 1
_cell_length_a 9.4956
_cell_length_b 3.9742
_cell_length_c 7.0425
_cell_volume 257.067
_citation_journal_id_ASTM JSSCBI
_cod_data_source_file Obbade_JSSCBI_2001_1711.cif
_cod_data_source_block Bi4.86La1.14O9
_cod_original_cell_volume 257.0666
_cod_database_code 1526154

loop_
_symmetry_equiv_pos_as_xyz
x,y,z
-x,y,-z+1/2
-x,-y,-z
x,-y,z-1/2

loop_
_atom_site_label
_atom_site_type_symbol
_atom_site_fract_x
_atom_site_fract_y
_atom_site_fract_z
_atom_site_occupancy
_atom_site_U_iso_or_equiv
Bi2 Bi+3 0.8283 0.2624 0.0304 1 0.0
O3 O-2 0.1835 0.1792 0.8235 0.532 0.0
La1 La+3 0.5 0.2555 0.25 0.57 0.0
Bi1 Bi+3 0.5 0.2555 0.25 0.43 0.0
O1 O-2 0.3994 0.7596 0.0488 1 0.0
O2 O-2 0.2205 0.7903 0.6656 0.718 0.0
